data_4121542
loop_
_publ_author_name
'Sues, Peter E.'
'Lough, Alan J.'
'Morris, Robert H.'

_publ_section_title
;
 Reactivity of Ruthenium Phosphido Species Generated through the
 Deprotonation of a Tripodal Phosphine Ligand and Implications for
 Hydrophosphination.
;
_journal_issue 12
_journal_name_full 'Journal of the American Chemical Society'
_journal_page_first 4746
_journal_page_last 4760
_journal_paper_doi 10.1021/ja5006724
_journal_volume 136
_journal_year 2014
_chemical_formula_moiety 'C48 H48 P3 Ru, C H2 Cl2, Cl2 H'
_chemical_formula_sum 'C49 H51 Cl4 P3 Ru'
_chemical_formula_weight 975.68
_chemical_name_systematic
; 
 ? 
;
_space_group_IT_number 61
_symmetry_cell_setting orthorhombic
_symmetry_space_group_name_Hall '-P 2ac 2ab'
_symmetry_space_group_name_H-M 'P b c a'
_atom_sites_solution_hydrogens geom
_atom_sites_solution_primary direct
_atom_sites_solution_secondary difmap
_audit_creation_method SHELXL-97
_cell_angle_alpha 90.00
_cell_angle_beta 90.00
_cell_angle_gamma 90.00
_cell_formula_units_Z 8
_cell_length_a 14.5577(4)
_cell_length_b 22.5689(7)
_cell_length_c 27.0099(8)
_cell_measurement_reflns_used 9982
_cell_measurement_temperature 147(2)
_cell_measurement_theta_max 66.52
_cell_measurement_theta_min 3.97
_cell_volume 8874.1(5)
_computing_cell_refinement APEX2
_computing_data_collection 'APEX2 (Bruker, 2007)'
_computing_data_reduction 'SAINT (Bruker, 2007)'
_computing_molecular_graphics 'PLATON (Spek, 2009)'
_computing_publication_material 'SHELXTL (Sheldrick, 2008)'
_computing_structure_refinement 'SHELXL-97 (Sheldrick, 2008)'
_computing_structure_solution 'SHELXS-97 (Sheldrick, 2008)'
_diffrn_ambient_temperature 147(2)
_diffrn_measured_fraction_theta_full 0.974
_diffrn_measured_fraction_theta_max 0.974
_diffrn_measurement_device_type 'Bruker Kappa APEX-DUO CCD'
_diffrn_measurement_method '\f and \w scans'
_diffrn_radiation_monochromator 'multi-layer optics'
_diffrn_radiation_source 'Bruker ImuS'
_diffrn_radiation_type CuK\a
_diffrn_radiation_wavelength 1.54178
_diffrn_reflns_av_R_equivalents 0.0370
_diffrn_reflns_av_sigmaI/netI 0.0233
_diffrn_reflns_limit_h_max 17
_diffrn_reflns_limit_h_min -16
_diffrn_reflns_limit_k_max 26
_diffrn_reflns_limit_k_min -19
_diffrn_reflns_limit_l_max 32
_diffrn_reflns_limit_l_min -31
_diffrn_reflns_number 53800
_diffrn_reflns_theta_full 66.55
_diffrn_reflns_theta_max 66.55
_diffrn_reflns_theta_min 3.92
_exptl_absorpt_coefficient_mu 6.359
_exptl_absorpt_correction_T_max 0.7528
_exptl_absorpt_correction_T_min 0.6561
_exptl_absorpt_correction_type multi-scan
_exptl_absorpt_process_details 'SADABS (Sheldrick, 1996)'
_exptl_crystal_colour yellow
_exptl_crystal_density_diffrn 1.461
_exptl_crystal_density_method 'not measured'
_exptl_crystal_description block
_exptl_crystal_F_000 4016
_exptl_crystal_size_max 0.06
_exptl_crystal_size_mid 0.05
_exptl_crystal_size_min 0.04
_refine_diff_density_max 0.343
_refine_diff_density_min -0.460
_refine_diff_density_rms 0.054
_refine_ls_extinction_method none
_refine_ls_goodness_of_fit_ref 1.051
_refine_ls_hydrogen_treatment mixed
_refine_ls_matrix_type full
_refine_ls_number_parameters 526
_refine_ls_number_reflns 7634
_refine_ls_number_restraints 0
_refine_ls_restrained_S_all 1.051
_refine_ls_R_factor_all 0.0289
_refine_ls_R_factor_gt 0.0260
_refine_ls_shift/su_max 0.003
_refine_ls_shift/su_mean 0.000
_refine_ls_structure_factor_coef Fsqd
_refine_ls_weighting_details 'calc w=1/[\s^2^(Fo^2^)+(0.0255P)^2^+9.3102P] where P=(Fo^2^+2Fc^2^)/3'
_refine_ls_weighting_scheme calc
_refine_ls_wR_factor_gt 0.0625
_refine_ls_wR_factor_ref 0.0641
_reflns_number_gt 7037
_reflns_number_total 7634
_reflns_threshold_expression I>2\s(I)
_cod_data_source_file ja5006724_si_002.cif
_cod_data_source_block 3
_cod_depositor_comments
;
The following automatic conversions were performed:

'_symmetry_cell_setting' value 'Orthorhombic' changed to
'orthorhombic' according to
/usr/data/users/saulius/crontab/automatic-downloads/current/ACS/lib/dictionaries/cif_core.dic
dictionary named 'cif_core.dic' version 2.4.2 from 2011-04-26.

Automatic conversion script
Id: cif_fix_values 2281 2013-09-26 08:29:07Z andrius 
;
_cod_database_code 4121542

loop_
_symmetry_equiv_pos_as_xyz
'x, y, z'
'x+1/2, -y+1/2, -z'
'-x, y+1/2, -z+1/2'
'-x+1/2, -y, z+1/2'
'-x, -y, -z'
'-x-1/2, y-1/2, z'
'x, -y-1/2, z-1/2'
'x-1/2, y, -z-1/2'

loop_
_atom_site_label
_atom_site_type_symbol
_atom_site_fract_x
_atom_site_fract_y
_atom_site_fract_z
_atom_site_U_iso_or_equiv
_atom_site_adp_type
_atom_site_occupancy
_atom_site_symmetry_multiplicity
_atom_site_calc_flag
_atom_site_refinement_flags
Ru1 Ru 0.253034(10) 0.810875(6) 0.616569(5) 0.01292(6) Uani 1 1 d .
P1 P 0.32643(3) 0.88317(2) 0.661777(19) 0.01619(11) Uani 1 1 d .
P2 P 0.34387(3) 0.74921(2) 0.663582(18) 0.01563(11) Uani 1 1 d .
P3 P 0.35747(3) 0.82601(2) 0.552719(19) 0.01642(11) Uani 1 1 d .
C1 C 0.43836(14) 0.79275(9) 0.68876(7) 0.0195(4) Uani 1 1 d .
H1A H 0.4918 0.7741 0.7015 0.023 Uiso 1 1 calc R
C2 C 0.43034(14) 0.85128(9) 0.68872(8) 0.0204(4) Uani 1 1 d .
H2A H 0.4771 0.8758 0.7022 0.025 Uiso 1 1 calc R
C3 C 0.27147(15) 0.91474(10) 0.71706(8) 0.0230(5) Uani 1 1 d .
C4 C 0.21230(16) 0.96310(11) 0.71289(10) 0.0305(5) Uani 1 1 d .
H4A H 0.2028 0.9812 0.6816 0.037 Uiso 1 1 calc R
C5 C 0.16702(17) 0.98502(13) 0.75460(12) 0.0436(7) Uani 1 1 d .
H5A H 0.1263 1.0177 0.7514 0.052 Uiso 1 1 calc R
C6 C 0.1811(2) 0.95958(14) 0.80051(11) 0.0492(8) Uani 1 1 d .
H6A H 0.1498 0.9745 0.8288 0.059 Uiso 1 1 calc R
C7 C 0.2402(2) 0.91282(14) 0.80502(10) 0.0454(7) Uani 1 1 d .
H7A H 0.2503 0.8955 0.8366 0.054 Uiso 1 1 calc R
C8 C 0.28588(18) 0.89024(11) 0.76380(9) 0.0318(5) Uani 1 1 d .
H8A H 0.3271 0.8579 0.7676 0.038 Uiso 1 1 calc R
C9 C 0.36577(15) 0.95173(9) 0.63254(8) 0.0204(4) Uani 1 1 d .
C10 C 0.43994(16) 0.98377(10) 0.65166(9) 0.0278(5) Uani 1 1 d .
H10A H 0.4692 0.9709 0.6812 0.033 Uiso 1 1 calc R
C11 C 0.47084(18) 1.03411(10) 0.62766(10) 0.0340(6) Uani 1 1 d .
H11A H 0.5227 1.0549 0.6401 0.041 Uiso 1 1 calc R
C12 C 0.42666(17) 1.05437(10) 0.58567(10) 0.0324(6) Uani 1 1 d .
H12A H 0.4487 1.0886 0.5690 0.039 Uiso 1 1 calc R
C13 C 0.35034(16) 1.02477(10) 0.56783(9) 0.0283(5) Uani 1 1 d .
H13A H 0.3183 1.0396 0.5398 0.034 Uiso 1 1 calc R
C14 C 0.32061(15) 0.97318(9) 0.59107(8) 0.0232(5) Uani 1 1 d .
H14A H 0.2689 0.9525 0.5784 0.028 Uiso 1 1 calc R
C15 C 0.29888(14) 0.72086(9) 0.72266(8) 0.0193(4) Uani 1 1 d .
C16 C 0.23549(14) 0.75482(10) 0.74858(8) 0.0220(5) Uani 1 1 d .
H16A H 0.2105 0.7893 0.7336 0.026 Uiso 1 1 calc R
C17 C 0.20810(15) 0.73931(10) 0.79596(8) 0.0259(5) Uani 1 1 d .
H17A H 0.1654 0.7634 0.8133 0.031 Uiso 1 1 calc R
C18 C 0.24300(16) 0.68861(11) 0.81803(9) 0.0285(5) Uani 1 1 d .
H18A H 0.2244 0.6778 0.8505 0.034 Uiso 1 1 calc R
C19 C 0.30531(17) 0.65377(11) 0.79227(9) 0.0304(5) Uani 1 1 d .
H19A H 0.3289 0.6187 0.8071 0.036 Uiso 1 1 calc R
C20 C 0.33341(16) 0.66983(10) 0.74497(8) 0.0263(5) Uani 1 1 d .
H20A H 0.3765 0.6459 0.7277 0.032 Uiso 1 1 calc R
C21 C 0.39713(15) 0.68218(9) 0.63882(7) 0.0177(4) Uani 1 1 d .
C22 C 0.49182(15) 0.67510(9) 0.63322(8) 0.0200(4) Uani 1 1 d .
H22A H 0.5323 0.7044 0.6459 0.024 Uiso 1 1 calc R
C23 C 0.52760(15) 0.62548(10) 0.60924(8) 0.0237(5) Uani 1 1 d .
H23A H 0.5921 0.6217 0.6049 0.028 Uiso 1 1 calc R
C24 C 0.46940(17) 0.58188(10) 0.59180(9) 0.0273(5) Uani 1 1 d .
H24A H 0.4935 0.5485 0.5748 0.033 Uiso 1 1 calc R
C25 C 0.37570(16) 0.58721(10) 0.59919(9) 0.0258(5) Uani 1 1 d .
H25A H 0.3357 0.5567 0.5882 0.031 Uiso 1 1 calc R
C26 C 0.33971(15) 0.63671(9) 0.62247(8) 0.0218(5) Uani 1 1 d .
H26A H 0.2753 0.6397 0.6274 0.026 Uiso 1 1 calc R
C27 C 0.36924(14) 0.77271(9) 0.50223(8) 0.0189(4) Uani 1 1 d .
C28 C 0.37980(15) 0.71237(10) 0.51143(8) 0.0231(5) Uani 1 1 d .
H28A H 0.3781 0.6982 0.5445 0.028 Uiso 1 1 calc R
C29 C 0.39285(16) 0.67264(11) 0.47270(9) 0.0288(5) Uani 1 1 d .
H29A H 0.4002 0.6316 0.4794 0.035 Uiso 1 1 calc R
C30 C 0.39503(16) 0.69290(11) 0.42461(9) 0.0296(5) Uani 1 1 d .
H30A H 0.4037 0.6658 0.3981 0.035 Uiso 1 1 calc R
C31 C 0.38461(16) 0.75251(12) 0.41488(8) 0.0306(5) Uani 1 1 d .
H31A H 0.3861 0.7662 0.3816 0.037 Uiso 1 1 calc R
C32 C 0.37193(15) 0.79271(10) 0.45333(8) 0.0245(5) Uani 1 1 d .
H32A H 0.3651 0.8337 0.4463 0.029 Uiso 1 1 calc R
C33 C 0.47817(15) 0.84760(9) 0.56024(8) 0.0207(4) Uani 1 1 d .
C34 C 0.54321(16) 0.80644(11) 0.57520(8) 0.0263(5) Uani 1 1 d .
H34A H 0.5248 0.7669 0.5820 0.032 Uiso 1 1 calc R
C35 C 0.63480(17) 0.82225(13) 0.58040(9) 0.0343(6) Uani 1 1 d .
H35A H 0.6786 0.7937 0.5909 0.041 Uiso 1 1 calc R
C36 C 0.66215(17) 0.87966(13) 0.57034(9) 0.0367(6) Uani 1 1 d .
H36A H 0.7247 0.8907 0.5740 0.044 Uiso 1 1 calc R
C37 C 0.59868(18) 0.92061(12) 0.55501(10) 0.0383(6) Uani 1 1 d .
H37A H 0.6175 0.9601 0.5482 0.046 Uiso 1 1 calc R
C38 C 0.50692(16) 0.90482(10) 0.54929(9) 0.0305(5) Uani 1 1 d .
H38A H 0.4638 0.9333 0.5379 0.037 Uiso 1 1 calc R
C39 C 0.14119(13) 0.81778(9) 0.55833(7) 0.0164(4) Uani 1 1 d .
C40 C 0.11728(13) 0.85562(9) 0.59822(8) 0.0162(4) Uani 1 1 d .
C41 C 0.10478(13) 0.81921(9) 0.64155(8) 0.0169(4) Uani 1 1 d .
C42 C 0.11973(13) 0.75917(9) 0.62752(8) 0.0171(4) Uani 1 1 d .
C43 C 0.14500(13) 0.75797(9) 0.57626(8) 0.0169(4) Uani 1 1 d .
C44 C 0.14599(15) 0.83582(10) 0.50501(8) 0.0228(5) Uani 1 1 d .
H44A H 0.0843 0.8347 0.4906 0.034 Uiso 1 1 calc R
H44B H 0.1861 0.8084 0.4870 0.034 Uiso 1 1 calc R
H44C H 0.1707 0.8761 0.5026 0.034 Uiso 1 1 calc R
C45 C 0.08818(15) 0.91901(9) 0.59365(8) 0.0223(5) Uani 1 1 d .
H45A H 0.0212 0.9210 0.5902 0.034 Uiso 1 1 calc R
H45B H 0.1172 0.9367 0.5644 0.034 Uiso 1 1 calc R
H45C H 0.1070 0.9408 0.6233 0.034 Uiso 1 1 calc R
C46 C 0.06045(15) 0.83993(10) 0.68871(8) 0.0231(5) Uani 1 1 d .
H46A H -0.0038 0.8503 0.6822 0.035 Uiso 1 1 calc R
H46B H 0.0931 0.8748 0.7012 0.035 Uiso 1 1 calc R
H46C H 0.0631 0.8082 0.7134 0.035 Uiso 1 1 calc R
C47 C 0.09678(15) 0.70573(9) 0.65807(8) 0.0227(5) Uani 1 1 d .
H47A H 0.0337 0.6932 0.6510 0.034 Uiso 1 1 calc R
H47B H 0.1024 0.7156 0.6933 0.034 Uiso 1 1 calc R
H47C H 0.1392 0.6735 0.6499 0.034 Uiso 1 1 calc R
C48 C 0.15194(15) 0.70391(9) 0.54460(8) 0.0232(5) Uani 1 1 d .
H48A H 0.0910 0.6936 0.5318 0.035 Uiso 1 1 calc R
H48B H 0.1758 0.6709 0.5644 0.035 Uiso 1 1 calc R
H48C H 0.1936 0.7117 0.5168 0.035 Uiso 1 1 calc R
Cl1 Cl 0.65502(5) 0.49098(3) 0.52538(3) 0.04258(16) Uani 1 1 d .
Cl2 Cl 0.77745(5) 0.56690(3) 0.59625(2) 0.03682(14) Uani 1 1 d .
H1CL H 0.717(2) 0.5248(12) 0.5627(11) 0.044 Uiso 1 1 d .
Cl3 Cl -0.04300(5) 0.98961(3) 0.69170(3) 0.04992(18) Uani 1 1 d .
Cl4 Cl -0.06182(5) 1.09930(3) 0.74708(3) 0.04494(16) Uani 1 1 d .
C1S C -0.11832(18) 1.04526(12) 0.71132(11) 0.0367(6) Uani 1 1 d .
H1SA H -0.1682 1.0273 0.7312 0.044 Uiso 1 1 calc R
H1SB H -0.1464 1.0644 0.6820 0.044 Uiso 1 1 calc R
H1P H 0.3287(15) 0.8750(9) 0.5251(8) 0.018(6) Uiso 1 1 d .

loop_
_atom_site_aniso_label
_atom_site_aniso_U_11
_atom_site_aniso_U_22
_atom_site_aniso_U_33
_atom_site_aniso_U_23
_atom_site_aniso_U_13
_atom_site_aniso_U_12
Ru1 0.01157(9) 0.01519(9) 0.01198(9) -0.00028(5) -0.00007(6) 0.00024(5)
P1 0.0148(2) 0.0182(2) 0.0156(3) -0.00264(19) -0.0006(2) -0.0010(2)
P2 0.0147(2) 0.0186(2) 0.0135(2) 0.00102(19) -0.00094(19) 0.0016(2)
P3 0.0150(2) 0.0192(2) 0.0151(3) 0.0005(2) 0.00219(19) -0.0003(2)
C1 0.0152(10) 0.0286(11) 0.0146(10) -0.0011(8) -0.0028(8) 0.0027(8)
C2 0.0169(10) 0.0268(11) 0.0176(11) -0.0038(8) -0.0013(8) -0.0031(9)
C3 0.0179(11) 0.0265(11) 0.0245(12) -0.0101(9) 0.0023(9) -0.0074(9)
C4 0.0223(12) 0.0337(13) 0.0353(14) -0.0168(11) -0.0017(10) -0.0021(10)
C5 0.0218(13) 0.0464(15) 0.063(2) -0.0349(15) 0.0071(12) -0.0030(11)
C6 0.0396(16) 0.0655(19) 0.0424(17) -0.0330(15) 0.0205(13) -0.0176(15)
C7 0.0503(18) 0.0588(18) 0.0270(14) -0.0125(13) 0.0153(12) -0.0178(15)
C8 0.0349(13) 0.0379(13) 0.0227(12) -0.0077(10) 0.0066(10) -0.0104(11)
C9 0.0189(11) 0.0193(10) 0.0228(11) -0.0026(9) 0.0033(9) -0.0004(8)
C10 0.0278(12) 0.0254(11) 0.0302(13) -0.0016(9) -0.0035(10) -0.0040(10)
C11 0.0301(13) 0.0237(12) 0.0482(16) -0.0040(11) 0.0003(12) -0.0090(10)
C12 0.0329(13) 0.0194(11) 0.0449(15) 0.0035(10) 0.0077(12) -0.0002(10)
C13 0.0261(12) 0.0230(11) 0.0358(13) 0.0061(10) 0.0049(10) 0.0059(9)
C14 0.0177(10) 0.0232(11) 0.0288(12) -0.0006(9) 0.0016(9) 0.0018(9)
C15 0.0179(11) 0.0240(11) 0.0161(10) 0.0017(8) -0.0023(8) -0.0008(8)
C16 0.0201(11) 0.0255(11) 0.0203(11) 0.0017(9) -0.0017(9) -0.0005(9)
C17 0.0218(11) 0.0352(12) 0.0208(12) -0.0009(9) 0.0030(9) -0.0023(10)
C18 0.0295(13) 0.0379(14) 0.0181(11) 0.0046(10) 0.0016(9) -0.0085(10)
C19 0.0353(14) 0.0321(13) 0.0237(12) 0.0095(10) -0.0013(10) 0.0008(10)
C20 0.0281(12) 0.0292(11) 0.0215(11) 0.0035(9) 0.0016(9) 0.0054(10)
C21 0.0215(11) 0.0181(10) 0.0135(10) 0.0031(8) -0.0013(8) 0.0008(8)
C22 0.0191(11) 0.0215(10) 0.0194(11) 0.0027(8) -0.0009(9) 0.0002(9)
C23 0.0205(11) 0.0267(11) 0.0240(12) 0.0040(9) 0.0010(9) 0.0059(9)
C24 0.0320(13) 0.0208(11) 0.0291(13) -0.0014(9) 0.0025(10) 0.0070(10)
C25 0.0284(12) 0.0204(11) 0.0288(12) -0.0013(9) -0.0029(10) -0.0013(9)
C26 0.0184(11) 0.0250(11) 0.0220(11) 0.0015(9) -0.0018(9) 0.0015(9)
C27 0.0134(10) 0.0263(11) 0.0170(10) -0.0009(8) 0.0020(8) 0.0000(8)
C28 0.0255(12) 0.0262(11) 0.0175(11) 0.0005(9) 0.0011(9) 0.0001(9)
C29 0.0264(12) 0.0293(12) 0.0308(13) -0.0070(10) -0.0013(10) 0.0031(10)
C30 0.0187(11) 0.0454(14) 0.0246(12) -0.0143(10) 0.0008(9) 0.0029(10)
C31 0.0246(12) 0.0535(15) 0.0136(11) -0.0005(10) 0.0026(9) 0.0031(11)
C32 0.0220(11) 0.0316(12) 0.0198(11) 0.0046(9) 0.0017(9) 0.0018(9)
C33 0.0198(11) 0.0271(11) 0.0153(10) -0.0039(8) 0.0044(8) -0.0040(9)
C34 0.0222(12) 0.0376(13) 0.0192(11) 0.0072(9) 0.0011(9) -0.0029(10)
C35 0.0203(12) 0.0644(17) 0.0183(12) 0.0055(11) -0.0007(9) -0.0009(12)
C36 0.0241(13) 0.0632(17) 0.0227(12) -0.0151(12) 0.0059(10) -0.0150(12)
C37 0.0328(14) 0.0351(13) 0.0469(16) -0.0171(12) 0.0208(12) -0.0162(12)
C38 0.0256(12) 0.0247(12) 0.0411(14) -0.0059(10) 0.0148(11) -0.0020(10)
C39 0.0119(10) 0.0213(10) 0.0160(10) 0.0011(8) -0.0039(8) -0.0002(8)
C40 0.0088(9) 0.0198(10) 0.0199(11) -0.0004(8) -0.0020(8) 0.0002(8)
C41 0.0091(9) 0.0231(10) 0.0185(10) -0.0016(8) 0.0010(8) -0.0008(8)
C42 0.0106(9) 0.0205(10) 0.0201(11) 0.0013(8) -0.0018(8) -0.0025(8)
C43 0.0114(9) 0.0218(10) 0.0174(10) -0.0021(8) -0.0040(8) -0.0007(8)
C44 0.0196(11) 0.0316(11) 0.0172(11) 0.0042(9) -0.0023(9) 0.0026(9)
C45 0.0180(11) 0.0210(11) 0.0281(12) 0.0020(9) -0.0013(9) 0.0023(9)
C46 0.0191(11) 0.0291(11) 0.0211(11) -0.0029(9) 0.0030(9) 0.0007(9)
C47 0.0209(11) 0.0230(11) 0.0242(12) 0.0036(9) 0.0000(9) -0.0037(9)
C48 0.0217(11) 0.0218(10) 0.0260(12) -0.0055(9) -0.0044(9) -0.0022(9)
Cl1 0.0447(4) 0.0350(3) 0.0481(4) -0.0109(3) -0.0082(3) 0.0039(3)
Cl2 0.0412(3) 0.0303(3) 0.0389(4) -0.0049(2) -0.0083(3) 0.0037(3)
Cl3 0.0422(4) 0.0410(4) 0.0665(5) -0.0060(3) 0.0121(3) 0.0055(3)
Cl4 0.0527(4) 0.0420(3) 0.0401(4) -0.0032(3) -0.0023(3) -0.0039(3)
C1S 0.0268(13) 0.0398(14) 0.0437(16) -0.0020(12) 0.0027(11) 0.0001(11)

loop_
_atom_type_symbol
_atom_type_description
_atom_type_scat_dispersion_real
_atom_type_scat_dispersion_imag
_atom_type_scat_source
C C 0.0181 0.0091 'International Tables Vol C Tables 4.2.6.8 and 6.1.1.4'
H H 0.0000 0.0000 'International Tables Vol C Tables 4.2.6.8 and 6.1.1.4'
P P 0.2955 0.4335 'International Tables Vol C Tables 4.2.6.8 and 6.1.1.4'
Cl Cl 0.3639 0.7018 'International Tables Vol C Tables 4.2.6.8 and 6.1.1.4'
Ru Ru 0.0552 3.2960 'International Tables Vol C Tables 4.2.6.8 and 6.1.1.4'

loop_
_geom_angle_atom_site_label_1
_geom_angle_atom_site_label_2
_geom_angle_atom_site_label_3
_geom_angle
C43 Ru1 C41 61.58(7)
C43 Ru1 C39 36.99(7)
C41 Ru1 C39 61.18(7)
C43 Ru1 C40 61.56(7)
C41 Ru1 C40 37.00(7)
C39 Ru1 C40 36.38(7)
C43 Ru1 C42 36.79(7)
C41 Ru1 C42 36.45(7)
C39 Ru1 C42 61.00(7)
C40 Ru1 C42 61.09(7)
C43 Ru1 P1 162.86(5)
C41 Ru1 P1 103.01(5)
C39 Ru1 P1 130.72(5)
C40 Ru1 P1 101.79(5)
C42 Ru1 P1 133.49(5)
C43 Ru1 P2 110.30(5)
C41 Ru1 P2 115.63(5)
C39 Ru1 P2 146.73(5)
C40 Ru1 P2 152.62(5)
C42 Ru1 P2 96.19(5)
P1 Ru1 P2 82.484(19)
C43 Ru1 P3 100.12(5)
C41 Ru1 P3 146.16(5)
C39 Ru1 P3 86.84(5)
C40 Ru1 P3 109.97(5)
C42 Ru1 P3 136.63(5)
P1 Ru1 P3 89.188(19)
P2 Ru1 P3 97.031(19)
C2 P1 C9 104.24(10)
C2 P1 C3 100.94(10)
C9 P1 C3 99.16(10)
C2 P1 Ru1 108.46(7)
C9 P1 Ru1 121.07(7)
C3 P1 Ru1 120.26(7)
C1 P2 C21 105.23(10)
C1 P2 C15 97.62(9)
C21 P2 C15 100.40(9)
C1 P2 Ru1 108.27(7)
C21 P2 Ru1 122.86(7)
C15 P2 Ru1 118.97(7)
C27 P3 C33 99.66(9)
C27 P3 Ru1 121.24(7)
C33 P3 Ru1 125.68(7)
C27 P3 H1P 98.7(9)
C33 P3 H1P 97.8(9)
Ru1 P3 H1P 108.5(9)
C2 C1 P2 118.07(16)
C2 C1 H1A 121.0
P2 C1 H1A 121.0
C1 C2 P1 117.76(16)
C1 C2 H2A 121.1
P1 C2 H2A 121.1
C8 C3 C4 118.4(2)
C8 C3 P1 121.09(18)
C4 C3 P1 120.45(18)
C3 C4 C5 120.3(3)
C3 C4 H4A 119.9
C5 C4 H4A 119.9
C6 C5 C4 120.5(3)
C6 C5 H5A 119.8
C4 C5 H5A 119.8
C7 C6 C5 119.6(2)
C7 C6 H6A 120.2
C5 C6 H6A 120.2
C6 C7 C8 120.8(3)
C6 C7 H7A 119.6
C8 C7 H7A 119.6
C7 C8 C3 120.5(3)
C7 C8 H8A 119.8
C3 C8 H8A 119.8
C14 C9 C10 118.9(2)
C14 C9 P1 119.73(16)
C10 C9 P1 121.31(17)
C11 C10 C9 120.2(2)
C11 C10 H10A 119.9
C9 C10 H10A 119.9
C12 C11 C10 120.3(2)
C12 C11 H11A 119.8
C10 C11 H11A 119.8
C11 C12 C13 120.0(2)
C11 C12 H12A 120.0
C13 C12 H12A 120.0
C12 C13 C14 119.8(2)
C12 C13 H13A 120.1
C14 C13 H13A 120.1
C9 C14 C13 120.6(2)
C9 C14 H14A 119.7
C13 C14 H14A 119.7
C16 C15 C20 118.5(2)
C16 C15 P2 118.80(16)
C20 C15 P2 122.29(17)
C17 C16 C15 121.2(2)
C17 C16 H16A 119.4
C15 C16 H16A 119.4
C16 C17 C18 120.0(2)
C16 C17 H17A 120.0
C18 C17 H17A 120.0
C17 C18 C19 119.4(2)
C17 C18 H18A 120.3
C19 C18 H18A 120.3
C18 C19 C20 120.4(2)
C18 C19 H19A 119.8
C20 C19 H19A 119.8
C19 C20 C15 120.5(2)
C19 C20 H20A 119.8
C15 C20 H20A 119.8
C26 C21 C22 118.23(19)
C26 C21 P2 118.07(16)
C22 C21 P2 123.62(16)
C23 C22 C21 120.7(2)
C23 C22 H22A 119.6
C21 C22 H22A 119.6
C24 C23 C22 120.1(2)
C24 C23 H23A 120.0
C22 C23 H23A 120.0
C23 C24 C25 119.6(2)
C23 C24 H24A 120.2
C25 C24 H24A 120.2
C24 C25 C26 120.6(2)
C24 C25 H25A 119.7
C26 C25 H25A 119.7
C25 C26 C21 120.7(2)
C25 C26 H26A 119.7
C21 C26 H26A 119.7
C28 C27 C32 118.8(2)
C28 C27 P3 121.40(16)
C32 C27 P3 119.74(16)
C29 C28 C27 120.8(2)
C29 C28 H28A 119.6
C27 C28 H28A 119.6
C30 C29 C28 119.9(2)
C30 C29 H29A 120.1
C28 C29 H29A 120.1
C29 C30 C31 120.1(2)
C29 C30 H30A 120.0
C31 C30 H30A 120.0
C30 C31 C32 120.6(2)
C30 C31 H31A 119.7
C32 C31 H31A 119.7
C31 C32 C27 119.9(2)
C31 C32 H32A 120.0
C27 C32 H32A 120.0
C34 C33 C38 118.6(2)
C34 C33 P3 120.55(17)
C38 C33 P3 120.79(18)
C33 C34 C35 120.9(2)
C33 C34 H34A 119.6
C35 C34 H34A 119.6
C36 C35 C34 119.9(2)
C36 C35 H35A 120.1
C34 C35 H35A 120.1
C37 C36 C35 119.8(2)
C37 C36 H36A 120.1
C35 C36 H36A 120.1
C36 C37 C38 120.5(2)
C36 C37 H37A 119.7
C38 C37 H37A 119.7
C33 C38 C37 120.2(2)
C33 C38 H38A 119.9
C37 C38 H38A 119.9
C40 C39 C43 108.63(18)
C40 C39 C44 125.31(18)
C43 C39 C44 125.32(18)
C40 C39 Ru1 71.99(11)
C43 C39 Ru1 70.96(11)
C44 C39 Ru1 130.66(14)
C39 C40 C41 107.72(17)
C39 C40 C45 125.60(19)
C41 C40 C45 125.17(19)
C39 C40 Ru1 71.63(11)
C41 C40 Ru1 71.32(11)
C45 C40 Ru1 133.49(14)
C42 C41 C40 107.88(18)
C42 C41 C46 125.99(19)
C40 C41 C46 124.40(18)
C42 C41 Ru1 72.33(11)
C40 C41 Ru1 71.68(11)
C46 C41 Ru1 133.35(14)
C41 C42 C43 108.33(18)
C41 C42 C47 125.80(19)
C43 C42 C47 125.03(18)
C41 C42 Ru1 71.22(11)
C43 C42 Ru1 70.51(11)
C47 C42 Ru1 132.21(14)
C42 C43 C39 107.36(17)
C42 C43 C48 125.88(19)
C39 C43 C48 125.30(19)
C42 C43 Ru1 72.70(11)
C39 C43 Ru1 72.05(11)
C48 C43 Ru1 131.45(14)
C39 C44 H44A 109.5
C39 C44 H44B 109.5
H44A C44 H44B 109.5
C39 C44 H44C 109.5
H44A C44 H44C 109.5
H44B C44 H44C 109.5
C40 C45 H45A 109.5
C40 C45 H45B 109.5
H45A C45 H45B 109.5
C40 C45 H45C 109.5
H45A C45 H45C 109.5
H45B C45 H45C 109.5
C41 C46 H46A 109.5
C41 C46 H46B 109.5
H46A C46 H46B 109.5
C41 C46 H46C 109.5
H46A C46 H46C 109.5
H46B C46 H46C 109.5
C42 C47 H47A 109.5
C42 C47 H47B 109.5
H47A C47 H47B 109.5
C42 C47 H47C 109.5
H47A C47 H47C 109.5
H47B C47 H47C 109.5
C43 C48 H48A 109.5
C43 C48 H48B 109.5
H48A C48 H48B 109.5
C43 C48 H48C 109.5
H48A C48 H48C 109.5
H48B C48 H48C 109.5
Cl3 C1S Cl4 111.77(14)
Cl3 C1S H1SA 109.3
Cl4 C1S H1SA 109.3
Cl3 C1S H1SB 109.3
Cl4 C1S H1SB 109.3
H1SA C1S H1SB 107.9

loop_
_geom_bond_atom_site_label_1
_geom_bond_atom_site_label_2
_geom_bond_distance
Ru1 C43 2.2549(19)
Ru1 C41 2.269(2)
Ru1 C39 2.269(2)
Ru1 C40 2.2739(19)
Ru1 C42 2.284(2)
Ru1 P1 2.3011(5)
Ru1 P2 2.3017(5)
Ru1 P3 2.3242(5)
P1 C2 1.826(2)
P1 C9 1.829(2)
P1 C3 1.838(2)
P2 C1 1.822(2)
P2 C21 1.827(2)
P2 C15 1.840(2)
P3 C27 1.826(2)
P3 C33 1.835(2)
P3 H1P 1.40(2)
C1 C2 1.326(3)
C1 H1A 0.9500
C2 H2A 0.9500
C3 C8 1.394(3)
C3 C4 1.395(3)
C4 C5 1.396(4)
C4 H4A 0.9500
C5 C6 1.382(5)
C5 H5A 0.9500
C6 C7 1.368(5)
C6 H6A 0.9500
C7 C8 1.393(4)
C7 H7A 0.9500
C8 H8A 0.9500
C9 C14 1.386(3)
C9 C10 1.398(3)
C10 C11 1.383(3)
C10 H10A 0.9500
C11 C12 1.382(4)
C11 H11A 0.9500
C12 C13 1.383(4)
C12 H12A 0.9500
C13 C14 1.392(3)
C13 H13A 0.9500
C14 H14A 0.9500
C15 C16 1.389(3)
C15 C20 1.393(3)
C16 C17 1.385(3)
C16 H16A 0.9500
C17 C18 1.386(3)
C17 H17A 0.9500
C18 C19 1.388(3)
C18 H18A 0.9500
C19 C20 1.390(3)
C19 H19A 0.9500
C20 H20A 0.9500
C21 C26 1.395(3)
C21 C22 1.396(3)
C22 C23 1.395(3)
C22 H22A 0.9500
C23 C24 1.381(3)
C23 H23A 0.9500
C24 C25 1.384(3)
C24 H24A 0.9500
C25 C26 1.385(3)
C25 H25A 0.9500
C26 H26A 0.9500
C27 C28 1.393(3)
C27 C32 1.396(3)
C28 C29 1.391(3)
C28 H28A 0.9500
C29 C30 1.377(4)
C29 H29A 0.9500
C30 C31 1.379(4)
C30 H30A 0.9500
C31 C32 1.391(3)
C31 H31A 0.9500
C32 H32A 0.9500
C33 C34 1.387(3)
C33 C38 1.389(3)
C34 C35 1.387(3)
C34 H34A 0.9500
C35 C36 1.382(4)
C35 H35A 0.9500
C36 C37 1.371(4)
C36 H36A 0.9500
C37 C38 1.391(4)
C37 H37A 0.9500
C38 H38A 0.9500
C39 C40 1.418(3)
C39 C43 1.435(3)
C39 C44 1.498(3)
C40 C41 1.441(3)
C40 C45 1.497(3)
C41 C42 1.424(3)
C41 C46 1.502(3)
C42 C43 1.433(3)
C42 C47 1.499(3)
C43 C48 1.493(3)
C44 H44A 0.9800
C44 H44B 0.9800
C44 H44C 0.9800
C45 H45A 0.9800
C45 H45B 0.9800
C45 H45C 0.9800
C46 H46A 0.9800
C46 H46B 0.9800
C46 H46C 0.9800
C47 H47A 0.9800
C47 H47B 0.9800
C47 H47C 0.9800
C48 H48A 0.9800
C48 H48B 0.9800
C48 H48C 0.9800
Cl1 H1CL 1.55(3)
Cl2 H1CL 1.58(3)
Cl3 C1S 1.749(3)
Cl4 C1S 1.760(3)
C1S H1SA 0.9900
C1S H1SB 0.9900

loop_
_geom_hbond_atom_site_label_D
_geom_hbond_atom_site_label_H
_geom_hbond_atom_site_label_A
_geom_hbond_distance_DH
_geom_hbond_distance_HA
_geom_hbond_distance_DA
_geom_hbond_angle_DHA
Cl1 H1CL Cl2 1.55(3) 1.58(3) 3.1268(9) 172(2)

loop_
_geom_torsion_atom_site_label_1
_geom_torsion_atom_site_label_2
_geom_torsion_atom_site_label_3
_geom_torsion_atom_site_label_4
_geom_torsion
C43 Ru1 P1 C2 157.78(19)
C41 Ru1 P1 C2 133.03(9)
C39 Ru1 P1 C2 -163.96(10)
C40 Ru1 P1 C2 170.93(9)
C42 Ru1 P1 C2 109.79(10)
P2 Ru1 P1 C2 18.37(7)
P3 Ru1 P1 C2 -78.83(7)
C43 Ru1 P1 C9 -82.0(2)
C41 Ru1 P1 C9 -106.71(10)
C39 Ru1 P1 C9 -43.70(11)
C40 Ru1 P1 C9 -68.81(10)
C42 Ru1 P1 C9 -129.96(11)
P2 Ru1 P1 C9 138.63(8)
P3 Ru1 P1 C9 41.43(8)
C43 Ru1 P1 C3 42.5(2)
C41 Ru1 P1 C3 17.80(11)
C39 Ru1 P1 C3 80.81(11)
C40 Ru1 P1 C3 55.70(10)
C42 Ru1 P1 C3 -5.44(12)
P2 Ru1 P1 C3 -96.86(9)
P3 Ru1 P1 C3 165.94(9)
C43 Ru1 P2 C1 172.77(9)
C41 Ru1 P2 C1 -119.90(9)
C39 Ru1 P2 C1 164.19(12)
C40 Ru1 P2 C1 -120.18(13)
C42 Ru1 P2 C1 -152.18(9)
P1 Ru1 P2 C1 -19.03(7)
P3 Ru1 P2 C1 69.21(7)
C43 Ru1 P2 C21 49.90(10)
C41 Ru1 P2 C21 117.23(10)
C39 Ru1 P2 C21 41.32(13)
C40 Ru1 P2 C21 116.95(14)
C42 Ru1 P2 C21 84.95(10)
P1 Ru1 P2 C21 -141.90(8)
P3 Ru1 P2 C21 -53.66(8)
C43 Ru1 P2 C15 -77.20(10)
C41 Ru1 P2 C15 -9.87(10)
C39 Ru1 P2 C15 -85.78(12)
C40 Ru1 P2 C15 -10.15(14)
C42 Ru1 P2 C15 -42.16(9)
P1 Ru1 P2 C15 91.00(8)
P3 Ru1 P2 C15 179.24(8)
C43 Ru1 P3 C27 -29.17(10)
C41 Ru1 P3 C27 -82.16(12)
C39 Ru1 P3 C27 -63.83(9)
C40 Ru1 P3 C27 -92.44(10)
C42 Ru1 P3 C27 -23.80(11)
P1 Ru1 P3 C27 165.31(8)
P2 Ru1 P3 C27 82.98(8)
C43 Ru1 P3 C33 -161.79(10)
C41 Ru1 P3 C33 145.22(12)
C39 Ru1 P3 C33 163.54(10)
C40 Ru1 P3 C33 134.94(10)
C42 Ru1 P3 C33 -156.42(11)
P1 Ru1 P3 C33 32.69(9)
P2 Ru1 P3 C33 -49.64(9)
C21 P2 C1 C2 150.13(17)
C15 P2 C1 C2 -106.85(18)
Ru1 P2 C1 C2 17.12(19)
P2 C1 C2 P1 -1.7(2)
C9 P1 C2 C1 -144.80(17)
C3 P1 C2 C1 112.71(18)
Ru1 P1 C2 C1 -14.56(19)
C2 P1 C3 C8 -28.4(2)
C9 P1 C3 C8 -134.95(19)
Ru1 P1 C3 C8 90.69(19)
C2 P1 C3 C4 153.24(18)
C9 P1 C3 C4 46.7(2)
Ru1 P1 C3 C4 -87.68(19)
C8 C3 C4 C5 -1.7(3)
P1 C3 C4 C5 176.69(18)
C3 C4 C5 C6 0.8(4)
C4 C5 C6 C7 0.4(4)
C5 C6 C7 C8 -0.6(4)
C6 C7 C8 C3 -0.4(4)
C4 C3 C8 C7 1.6(3)
P1 C3 C8 C7 -176.83(19)
C2 P1 C9 C14 150.20(17)
C3 P1 C9 C14 -105.96(18)
Ru1 P1 C9 C14 27.9(2)
C2 P1 C9 C10 -30.9(2)
C3 P1 C9 C10 73.0(2)
Ru1 P1 C9 C10 -153.18(16)
C14 C9 C10 C11 -3.8(3)
P1 C9 C10 C11 177.24(18)
C9 C10 C11 C12 2.4(4)
C10 C11 C12 C13 0.9(4)
C11 C12 C13 C14 -2.7(4)
C10 C9 C14 C13 2.0(3)
P1 C9 C14 C13 -179.01(17)
C12 C13 C14 C9 1.2(3)
C1 P2 C15 C16 86.83(18)
C21 P2 C15 C16 -166.07(17)
Ru1 P2 C15 C16 -29.0(2)
C1 P2 C15 C20 -86.0(2)
C21 P2 C15 C20 21.1(2)
Ru1 P2 C15 C20 158.20(16)
C20 C15 C16 C17 1.2(3)
P2 C15 C16 C17 -171.84(17)
C15 C16 C17 C18 -1.0(3)
C16 C17 C18 C19 0.0(3)
C17 C18 C19 C20 0.7(4)
C18 C19 C20 C15 -0.5(4)
C16 C15 C20 C19 -0.5(3)
P2 C15 C20 C19 172.32(18)
C1 P2 C21 C26 172.15(16)
C15 P2 C21 C26 71.21(18)
Ru1 P2 C21 C26 -63.61(18)
C1 P2 C21 C22 -11.0(2)
C15 P2 C21 C22 -111.92(18)
Ru1 P2 C21 C22 113.26(17)
C26 C21 C22 C23 3.8(3)
P2 C21 C22 C23 -173.10(16)
C21 C22 C23 C24 -1.6(3)
C22 C23 C24 C25 -1.3(3)
C23 C24 C25 C26 2.1(4)
C24 C25 C26 C21 0.1(3)
C22 C21 C26 C25 -3.0(3)
P2 C21 C26 C25 174.02(17)
C33 P3 C27 C28 93.19(19)
Ru1 P3 C27 C28 -49.5(2)
C33 P3 C27 C32 -83.88(19)
Ru1 P3 C27 C32 133.44(15)
C32 C27 C28 C29 0.0(3)
P3 C27 C28 C29 -177.07(17)
C27 C28 C29 C30 -0.3(4)
C28 C29 C30 C31 0.2(4)
C29 C30 C31 C32 0.1(4)
C30 C31 C32 C27 -0.3(3)
C28 C27 C32 C31 0.3(3)
P3 C27 C32 C31 177.41(17)
C27 P3 C33 C34 -63.94(19)
Ru1 P3 C33 C34 76.41(19)
C27 P3 C33 C38 113.60(19)
Ru1 P3 C33 C38 -106.06(18)
C38 C33 C34 C35 1.6(3)
P3 C33 C34 C35 179.23(18)
C33 C34 C35 C36 -0.4(4)
C34 C35 C36 C37 -0.4(4)
C35 C36 C37 C38 -0.2(4)
C34 C33 C38 C37 -2.2(3)
P3 C33 C38 C37 -179.82(19)
C36 C37 C38 C33 1.6(4)
C43 Ru1 C39 C40 117.88(17)
C41 Ru1 C39 C40 37.81(11)
C42 Ru1 C39 C40 79.67(13)
P1 Ru1 C39 C40 -44.46(14)
P2 Ru1 C39 C40 131.33(11)
P3 Ru1 C39 C40 -130.66(11)
C41 Ru1 C39 C43 -80.07(12)
C40 Ru1 C39 C43 -117.88(17)
C42 Ru1 C39 C43 -38.21(12)
P1 Ru1 C39 C43 -162.34(9)
P2 Ru1 C39 C43 13.45(17)
P3 Ru1 C39 C43 111.46(11)
C43 Ru1 C39 C44 -120.7(2)
C41 Ru1 C39 C44 159.3(2)
C40 Ru1 C39 C44 121.5(2)
C42 Ru1 C39 C44 -158.9(2)
P1 Ru1 C39 C44 77.0(2)
P2 Ru1 C39 C44 -107.21(18)
P3 Ru1 C39 C44 -9.20(18)
C43 C39 C40 C41 -0.7(2)
C44 C39 C40 C41 169.88(19)
Ru1 C39 C40 C41 -62.58(13)
C43 C39 C40 C45 -167.28(19)
C44 C39 C40 C45 3.3(3)
Ru1 C39 C40 C45 130.9(2)
C43 C39 C40 Ru1 61.86(14)
C44 C39 C40 Ru1 -127.5(2)
C43 Ru1 C40 C39 -37.21(11)
C41 Ru1 C40 C39 -116.80(16)
C42 Ru1 C40 C39 -79.38(12)
P1 Ru1 C40 C39 147.16(10)
P2 Ru1 C40 C39 -116.38(13)
P3 Ru1 C40 C39 53.70(12)
C43 Ru1 C40 C41 79.59(12)
C39 Ru1 C40 C41 116.80(16)
C42 Ru1 C40 C41 37.43(11)
P1 Ru1 C40 C41 -96.04(11)
P2 Ru1 C40 C41 0.42(19)
P3 Ru1 C40 C41 170.50(10)
C43 Ru1 C40 C45 -159.3(2)
C41 Ru1 C40 C45 121.2(3)
C39 Ru1 C40 C45 -122.0(3)
C42 Ru1 C40 C45 158.6(2)
P1 Ru1 C40 C45 25.1(2)
P2 Ru1 C40 C45 121.58(18)
P3 Ru1 C40 C45 -68.3(2)
C39 C40 C41 C42 -0.9(2)
C45 C40 C41 C42 165.69(19)
Ru1 C40 C41 C42 -63.72(14)
C39 C40 C41 C46 -166.70(19)
C45 C40 C41 C46 -0.1(3)
Ru1 C40 C41 C46 130.5(2)
C39 C40 C41 Ru1 62.78(13)
C45 C40 C41 Ru1 -130.6(2)
C43 Ru1 C41 C42 36.88(12)
C39 Ru1 C41 C42 79.24(13)
C40 Ru1 C41 C42 116.42(17)
P1 Ru1 C41 C42 -151.18(11)
P2 Ru1 C41 C42 -63.37(12)
P3 Ru1 C41 C42 100.24(13)
C43 Ru1 C41 C40 -79.54(12)
C39 Ru1 C41 C40 -37.17(11)
C42 Ru1 C41 C40 -116.42(17)
P1 Ru1 C41 C40 92.40(11)
P2 Ru1 C41 C40 -179.79(10)
P3 Ru1 C41 C40 -16.18(17)
C43 Ru1 C41 C46 160.1(2)
C39 Ru1 C41 C46 -157.6(2)
C40 Ru1 C41 C46 -120.4(2)
C42 Ru1 C41 C46 123.2(3)
P1 Ru1 C41 C46 -28.0(2)
P2 Ru1 C41 C46 59.8(2)
P3 Ru1 C41 C46 -136.57(17)
C40 C41 C42 C43 2.2(2)
C46 C41 C42 C43 167.72(19)
Ru1 C41 C42 C43 -61.06(14)
C40 C41 C42 C47 -167.68(19)
C46 C41 C42 C47 -2.2(3)
Ru1 C41 C42 C47 129.0(2)
C40 C41 C42 Ru1 63.30(13)
C46 C41 C42 Ru1 -131.2(2)
C43 Ru1 C42 C41 -118.21(17)
C39 Ru1 C42 C41 -79.80(13)
C40 Ru1 C42 C41 -38.00(12)
P1 Ru1 C42 C41 40.34(14)
P2 Ru1 C42 C41 125.84(11)
P3 Ru1 C42 C41 -127.06(11)
C41 Ru1 C42 C43 118.21(17)
C39 Ru1 C42 C43 38.41(11)
C40 Ru1 C42 C43 80.21(12)
P1 Ru1 C42 C43 158.55(9)
P2 Ru1 C42 C43 -115.95(11)
P3 Ru1 C42 C43 -8.85(15)
C43 Ru1 C42 C47 120.1(2)
C41 Ru1 C42 C47 -121.7(3)
C39 Ru1 C42 C47 158.5(2)
C40 Ru1 C42 C47 -159.7(2)
P1 Ru1 C42 C47 -81.4(2)
P2 Ru1 C42 C47 4.1(2)
P3 Ru1 C42 C47 111.22(19)
C41 C42 C43 C39 -2.7(2)
C47 C42 C43 C39 167.35(19)
Ru1 C42 C43 C39 -64.18(13)
C41 C42 C43 C48 -169.42(19)
C47 C42 C43 C48 0.6(3)
Ru1 C42 C43 C48 129.1(2)
C41 C42 C43 Ru1 61.51(14)
C47 C42 C43 Ru1 -128.5(2)
C40 C39 C43 C42 2.1(2)
C44 C39 C43 C42 -168.51(19)
Ru1 C39 C43 C42 64.60(13)
C40 C39 C43 C48 168.94(19)
C44 C39 C43 C48 -1.7(3)
Ru1 C39 C43 C48 -128.5(2)
C40 C39 C43 Ru1 -62.52(14)
C44 C39 C43 Ru1 126.9(2)
C41 Ru1 C43 C42 -36.53(11)
C39 Ru1 C43 C42 -115.43(17)
C40 Ru1 C43 C42 -78.83(12)
P1 Ru1 C43 C42 -64.2(2)
P2 Ru1 C43 C42 72.39(11)
P3 Ru1 C43 C42 173.84(10)
C41 Ru1 C43 C39 78.90(12)
C40 Ru1 C43 C39 36.60(12)
C42 Ru1 C43 C39 115.43(17)
P1 Ru1 C43 C39 51.3(2)
P2 Ru1 C43 C39 -172.18(10)
P3 Ru1 C43 C39 -70.73(11)
C41 Ru1 C43 C48 -159.5(2)
C39 Ru1 C43 C48 121.6(2)
C40 Ru1 C43 C48 158.2(2)
C42 Ru1 C43 C48 -123.0(2)
P1 Ru1 C43 C48 172.90(13)
P2 Ru1 C43 C48 -50.6(2)
P3 Ru1 C43 C48 50.9(2)
